data_9017395
loop_
_publ_author_name
'Heyding, R. D.'
'Calvert, L. D.'

_publ_section_title
;
 Arsenides of the transition metals IV. A note on the platinum metal arsenides
;
_journal_name_full 'Canadian Journal of Chemistry'
_journal_page_first 955
_journal_page_last 957
_journal_volume 39
_journal_year 1961
_chemical_compound_source Synthetic
_chemical_formula_sum 'As Rh'
_chemical_name_mineral Cherepanovite
_space_group_IT_number 62
_space_group_name_Hall '-P 2ac 2n'
_space_group_name_H-M_alt 'P n m a'
_symmetry_space_group_name_H-M 'P n m a'
_cell_angle_alpha 90
_cell_angle_beta 90
_cell_angle_gamma 90
_cell_length_a 5.62
_cell_length_b 3.58
_cell_length_c 6.00
_cell_formula_units_Z 4
_cell_volume 120.718
_database_code_amcsd 0020514
_exptl_crystal_density_diffrn 9.784
_cod_data_source_file inputs/fixed/downloads/14/14472.cif
_cod_data_source_block 14472
_cod_original_formula_sum 'Rh As'
_cod_database_code 9017395

loop_
_space_group_symop_operation_xyz
x,y,z
x,1/2-y,z
-x,1/2+y,-z
1/2-x,1/2+y,1/2+z
1/2+x,1/2-y,1/2-z
1/2+x,y,1/2-z
1/2-x,-y,1/2+z
-x,-y,-z

loop_
_atom_site_label
_atom_site_fract_x
_atom_site_fract_y
_atom_site_fract_z
Rh 0.05000 0.25000 0.21000
As 0.21000 0.25000 0.58000

loop_
_cod_related_entry_id
_cod_related_entry_database
_cod_related_entry_code
1 AMCSD 0020514
